data_7007562
loop_
_publ_author_name
'Dodds, Fay'
'Garc\'ia, Felipe'
'Kowenicki, Richard A.'
'Parsons, Simon P.'
'McPartlin, Mary'
'Wright, Dominic S.'

_publ_section_title
;
 Targeting large phosp(III)azane macrocyles [{P(mu-NR)}(2)(LL)](n)
 (n&gt; or = 2).
;
_journal_issue 35
_journal_name_full 'Dalton transactions (Cambridge, England : 2003)'
_journal_page_first 4235
_journal_page_last 4243
_journal_paper_doi 10.1039/b607332h
_journal_year 2006
_chemical_formula_moiety 'C40 H56 N8 O2, 2(C7 H8)'
_chemical_formula_sum 'C54 H72 N8 O2 P4'
_chemical_formula_weight 989.08
_chemical_name_systematic
;
?
;
_space_group_IT_number 14
_symmetry_cell_setting monoclinic
_symmetry_space_group_name_Hall '-P 2yn'
_symmetry_space_group_name_H-M 'P 1 21/n 1'
_atom_sites_solution_hydrogens geom
_atom_sites_solution_primary direct
_atom_sites_solution_secondary difmap
_audit_creation_method SHELXL-97
_cell_angle_alpha 90.00
_cell_angle_beta 92.05(3)
_cell_angle_gamma 90.00
_cell_formula_units_Z 4
_cell_length_a 17.832(4)
_cell_length_b 13.419(3)
_cell_length_c 23.479(5)
_cell_measurement_reflns_used 23498
_cell_measurement_temperature 180(2)
_cell_measurement_theta_max 27.49
_cell_measurement_theta_min 1.00
_cell_volume 5615(2)
_computing_cell_refinement 'HKL Scalepack (Otwinowski & Minor 1997)'
_computing_data_collection 'Collect (Nonius B.V. 1998)'
_computing_data_reduction
;
HKL Denzo and Scalepack (Otwinowski & Minor 1997)
;
_computing_publication_material 'SHELXL-97 (Sheldrick 1997)'
_computing_structure_refinement 'SHELXL-97 (Sheldrick 1997)'
_computing_structure_solution 'SIR-92 (Altomare et al. 1994)'
_diffrn_ambient_temperature 180(2)
_diffrn_measured_fraction_theta_full 0.980
_diffrn_measured_fraction_theta_max 0.980
_diffrn_measurement_device_type 'Nonius Kappa CCD'
_diffrn_measurement_method 'Thin slice \w and \f scans'
_diffrn_radiation_source 'fine-focus sealed tube'
_diffrn_radiation_type MoK\a
_diffrn_radiation_wavelength 0.71073
_diffrn_reflns_av_R_equivalents 0.0893
_diffrn_reflns_av_sigmaI/netI 0.1052
_diffrn_reflns_limit_h_max 20
_diffrn_reflns_limit_h_min -19
_diffrn_reflns_limit_k_max 15
_diffrn_reflns_limit_k_min -14
_diffrn_reflns_limit_l_max 26
_diffrn_reflns_limit_l_min -26
_diffrn_reflns_number 22915
_diffrn_reflns_theta_full 24.00
_diffrn_reflns_theta_max 24.00
_diffrn_reflns_theta_min 3.57
_exptl_absorpt_coefficient_mu 0.180
_exptl_absorpt_correction_T_max 0.997
_exptl_absorpt_correction_T_min 0.867
_exptl_absorpt_correction_type multi-scan
_exptl_absorpt_process_details
;
multi-scan from symmetry-related measurements
Sortav (Blessing 1995)
;
_exptl_crystal_colour colourless
_exptl_crystal_density_diffrn 1.170
_exptl_crystal_density_method 'not measured'
_exptl_crystal_description plates
_exptl_crystal_F_000 2112
_exptl_crystal_size_max 0.42
_exptl_crystal_size_mid 0.16
_exptl_crystal_size_min 0.10
_refine_diff_density_max 0.698
_refine_diff_density_min -0.426
_refine_diff_density_rms 0.080
_refine_ls_extinction_method none
_refine_ls_goodness_of_fit_ref 1.036
_refine_ls_hydrogen_treatment mixed
_refine_ls_matrix_type full
_refine_ls_number_parameters 580
_refine_ls_number_reflns 8650
_refine_ls_number_restraints 0
_refine_ls_restrained_S_all 1.036
_refine_ls_R_factor_all 0.1171
_refine_ls_R_factor_gt 0.0629
_refine_ls_shift/su_max 0.002
_refine_ls_shift/su_mean 0.000
_refine_ls_structure_factor_coef Fsqd
_refine_ls_weighting_details 'calc w=1/[\s^2^(Fo^2^)+(0.0811P)^2^+0.7060P] where P=(Fo^2^+2Fc^2^)/3'
_refine_ls_weighting_scheme calc
_refine_ls_wR_factor_gt 0.1465
_refine_ls_wR_factor_ref 0.1645
_reflns_number_gt 5368
_reflns_number_total 8650
_reflns_threshold_expression >2sigma(I)
_cod_data_source_file b607332h.txt
_cod_data_source_block dw0517#(6.2toluene)
_cod_depositor_comments
;
The following automatic conversions were performed:
'_symmetry_cell_setting' value 'Monoclinic' changed to 'monoclinic'
according to '/home/saulius/struct/CIF-dictionaries/cif_core.dic'
dictionary named 'cif_core.dic' version 2.4.1 from 2010-06-29.

Automatic conversion script
Id: cif_fix_enum 1527 2010-12-29 10:47:43Z saulius 
;
_cod_original_sg_symbol_H-M P2(1)/n
_cod_database_code 7007562

loop_
_symmetry_equiv_pos_as_xyz
'x, y, z'
'-x+1/2, y+1/2, -z+1/2'
'-x, -y, -z'
'x-1/2, -y-1/2, z-1/2'

loop_
_atom_site_label
_atom_site_type_symbol
_atom_site_fract_x
_atom_site_fract_y
_atom_site_fract_z
_atom_site_U_iso_or_equiv
_atom_site_adp_type
_atom_site_occupancy
_atom_site_symmetry_multiplicity
_atom_site_calc_flag
_atom_site_refinement_flags
_atom_site_disorder_assembly
_atom_site_disorder_group
P1 P 0.86229(5) 0.78621(7) 0.17548(4) 0.0296(3) Uani 1 1 d . . .
N1 N 0.91110(15) 0.8457(2) 0.12354(11) 0.0311(7) Uani 1 1 d . . .
C1 C 0.9948(2) 0.8495(3) 0.11879(15) 0.0373(9) Uani 1 1 d . . .
C11 C 1.0267(2) 0.7462(3) 0.1083(2) 0.0624(13) Uani 1 1 d . . .
H11A H 1.0171 0.7032 0.1409 0.094 Uiso 1 1 calc R . .
H11B H 1.0809 0.7512 0.1034 0.094 Uiso 1 1 calc R . .
H11C H 1.0027 0.7178 0.0738 0.094 Uiso 1 1 calc R . .
C12 C 1.0114(2) 0.9199(3) 0.07006(18) 0.0545(12) Uani 1 1 d . . .
H12A H 0.9911 0.8918 0.0342 0.082 Uiso 1 1 calc R . .
H12B H 1.0657 0.9285 0.0678 0.082 Uiso 1 1 calc R . .
H12C H 0.9879 0.9846 0.0768 0.082 Uiso 1 1 calc R . .
C13 C 1.0282(2) 0.8920(3) 0.17447(16) 0.0470(11) Uani 1 1 d . . .
H13A H 1.0072 0.9583 0.1810 0.071 Uiso 1 1 calc R . .
H13B H 1.0828 0.8970 0.1720 0.071 Uiso 1 1 calc R . .
H13C H 1.0160 0.8479 0.2061 0.071 Uiso 1 1 calc R . .
P2 P 0.84937(5) 0.82422(7) 0.06728(4) 0.0325(3) Uani 1 1 d . . .
N2 N 0.79276(15) 0.7945(2) 0.12263(12) 0.0329(7) Uani 1 1 d . . .
C2 C 0.7230(2) 0.7350(3) 0.11713(16) 0.0373(9) Uani 1 1 d . . .
C21 C 0.6789(2) 0.7492(3) 0.17045(18) 0.0535(11) Uani 1 1 d . . .
H21A H 0.7087 0.7258 0.2037 0.080 Uiso 1 1 calc R . .
H21B H 0.6321 0.7110 0.1671 0.080 Uiso 1 1 calc R . .
H21C H 0.6672 0.8201 0.1751 0.080 Uiso 1 1 calc R . .
C22 C 0.7416(2) 0.6244(3) 0.1099(2) 0.0575(12) Uani 1 1 d . . .
H22A H 0.7703 0.6154 0.0754 0.086 Uiso 1 1 calc R . .
H22B H 0.6950 0.5859 0.1065 0.086 Uiso 1 1 calc R . .
H22C H 0.7716 0.6012 0.1431 0.086 Uiso 1 1 calc R . .
C23 C 0.6782(2) 0.7728(3) 0.06457(18) 0.0583(12) Uani 1 1 d . . .
H23A H 0.6693 0.8445 0.0683 0.087 Uiso 1 1 calc R . .
H23B H 0.6299 0.7378 0.0615 0.087 Uiso 1 1 calc R . .
H23C H 0.7065 0.7601 0.0303 0.087 Uiso 1 1 calc R . .
N5 N 0.82026(18) 0.9385(2) 0.04654(13) 0.0366(8) Uani 1 1 d . . .
H5N H 0.8084(18) 0.980(2) 0.0714(14) 0.024(10) Uiso 1 1 d . . .
C51 C 0.80686(19) 0.9722(3) -0.00946(14) 0.0316(9) Uani 1 1 d . . .
C52 C 0.8132(2) 0.9084(3) -0.05583(15) 0.0377(9) Uani 1 1 d . . .
H52 H 0.8283 0.8412 -0.0497 0.045 Uiso 1 1 calc R . .
C53 C 0.7979(2) 0.9421(3) -0.11077(14) 0.0355(9) Uani 1 1 d . . .
H53 H 0.8016 0.8976 -0.1420 0.043 Uiso 1 1 calc R . .
C54 C 0.77746(19) 1.0391(3) -0.12026(13) 0.0294(8) Uani 1 1 d . . .
C55 C 0.7731(2) 1.1040(3) -0.07527(14) 0.0335(9) Uani 1 1 d . . .
H55 H 0.7600 1.1718 -0.0818 0.040 Uiso 1 1 calc R . .
C56 C 0.78794(19) 1.0699(3) -0.02012(14) 0.0316(9) Uani 1 1 d . . .
H56 H 0.7850 1.1150 0.0109 0.038 Uiso 1 1 calc R . .
O1 O 0.76420(14) 1.06545(17) -0.17750(9) 0.0378(6) Uani 1 1 d . . .
C61 C 0.7349(2) 1.1603(3) -0.18935(14) 0.0323(9) Uani 1 1 d . . .
C62 C 0.7782(2) 1.2252(3) -0.21998(14) 0.0325(9) Uani 1 1 d . . .
H62 H 0.8264 1.2056 -0.2318 0.039 Uiso 1 1 calc R . .
C63 C 0.75075(19) 1.3185(3) -0.23321(14) 0.0333(9) Uani 1 1 d . . .
H63 H 0.7803 1.3629 -0.2545 0.040 Uiso 1 1 calc R . .
C64 C 0.68063(19) 1.3489(3) -0.21600(13) 0.0274(8) Uani 1 1 d . . .
C65 C 0.6370(2) 1.2815(3) -0.18763(14) 0.0327(9) Uani 1 1 d . . .
H65 H 0.5879 1.2999 -0.1773 0.039 Uiso 1 1 calc R . .
C66 C 0.6642(2) 1.1865(3) -0.17394(14) 0.0331(9) Uani 1 1 d . . .
H66 H 0.6340 1.1406 -0.1542 0.040 Uiso 1 1 calc R . .
N6 N 0.65460(17) 1.4480(2) -0.22570(13) 0.0334(8) Uani 1 1 d . . .
H6N H 0.6721(18) 1.475(3) -0.2529(15) 0.027(10) Uiso 1 1 d . . .
P3 P 0.65171(5) 1.53711(7) -0.17436(4) 0.0299(3) Uani 1 1 d . . .
N3 N 0.72083(15) 1.5089(2) -0.12335(12) 0.0312(7) Uani 1 1 d . . .
C3 C 0.7978(2) 1.5512(3) -0.11865(16) 0.0384(9) Uani 1 1 d . . .
C31 C 0.7925(3) 1.6607(4) -0.1055(4) 0.139(3) Uani 1 1 d . . .
H31A H 0.7590 1.6930 -0.1339 0.208 Uiso 1 1 calc R . .
H31B H 0.8425 1.6908 -0.1065 0.208 Uiso 1 1 calc R . .
H31C H 0.7725 1.6696 -0.0675 0.208 Uiso 1 1 calc R . .
C32 C 0.8358(3) 1.5399(5) -0.1741(2) 0.0824(18) Uani 1 1 d . . .
H32A H 0.8412 1.4689 -0.1829 0.124 Uiso 1 1 calc R . .
H32B H 0.8855 1.5711 -0.1713 0.124 Uiso 1 1 calc R . .
H32C H 0.8055 1.5722 -0.2045 0.124 Uiso 1 1 calc R . .
C33 C 0.8408(3) 1.4974(6) -0.0734(3) 0.117(3) Uani 1 1 d . . .
H33A H 0.8162 1.5059 -0.0370 0.176 Uiso 1 1 calc R . .
H33B H 0.8919 1.5242 -0.0701 0.176 Uiso 1 1 calc R . .
H33C H 0.8428 1.4264 -0.0829 0.176 Uiso 1 1 calc R . .
P4 P 0.66329(5) 1.48662(7) -0.06807(4) 0.0306(3) Uani 1 1 d . . .
N4 N 0.59712(15) 1.4856(2) -0.12317(11) 0.0297(7) Uani 1 1 d . . .
C4 C 0.5161(2) 1.5091(3) -0.11581(16) 0.0393(10) Uani 1 1 d . . .
C41 C 0.5064(2) 1.6152(3) -0.09447(19) 0.0583(12) Uani 1 1 d . . .
H41A H 0.5354 1.6240 -0.0586 0.087 Uiso 1 1 calc R . .
H41B H 0.4532 1.6279 -0.0882 0.087 Uiso 1 1 calc R . .
H41C H 0.5244 1.6621 -0.1229 0.087 Uiso 1 1 calc R . .
C42 C 0.4743(2) 1.4946(4) -0.17343(18) 0.0586(13) Uani 1 1 d . . .
H42A H 0.4926 1.5432 -0.2008 0.088 Uiso 1 1 calc R . .
H42B H 0.4204 1.5044 -0.1688 0.088 Uiso 1 1 calc R . .
H42C H 0.4833 1.4270 -0.1874 0.088 Uiso 1 1 calc R . .
C43 C 0.4872(2) 1.4333(3) -0.07308(17) 0.0491(11) Uani 1 1 d . . .
H43A H 0.4920 1.3659 -0.0886 0.074 Uiso 1 1 calc R . .
H43B H 0.4344 1.4471 -0.0660 0.074 Uiso 1 1 calc R . .
H43C H 0.5168 1.4384 -0.0372 0.074 Uiso 1 1 calc R . .
N7 N 0.67449(18) 1.3640(2) -0.05119(13) 0.0333(8) Uani 1 1 d . . .
H7N H 0.666(2) 1.326(3) -0.0765(17) 0.047(13) Uiso 1 1 d . . .
C71 C 0.67812(19) 1.3279(3) 0.00519(14) 0.0295(8) Uani 1 1 d . . .
C72 C 0.7148(2) 1.3818(3) 0.04804(15) 0.0380(9) Uani 1 1 d . . .
H72 H 0.7381 1.4433 0.0392 0.046 Uiso 1 1 calc R . .
C73 C 0.7182(2) 1.3474(3) 0.10351(15) 0.0421(10) Uani 1 1 d . . .
H73 H 0.7433 1.3852 0.1326 0.050 Uiso 1 1 calc R . .
C74 C 0.6853(2) 1.2590(3) 0.11625(14) 0.0346(9) Uani 1 1 d . . .
C75 C 0.6489(2) 1.2033(3) 0.07495(15) 0.0367(9) Uani 1 1 d . . .
H75 H 0.6264 1.1415 0.0842 0.044 Uiso 1 1 calc R . .
C76 C 0.6454(2) 1.2385(3) 0.01950(14) 0.0341(9) Uani 1 1 d . . .
H76 H 0.6200 1.2004 -0.0093 0.041 Uiso 1 1 calc R . .
O2 O 0.68598(15) 1.22781(18) 0.17372(10) 0.0422(7) Uani 1 1 d . . .
C81 C 0.7269(2) 1.1405(2) 0.18631(14) 0.0302(8) Uani 1 1 d . . .
C82 C 0.6977(2) 1.0744(3) 0.22397(14) 0.0354(9) Uani 1 1 d . . .
H82 H 0.6514 1.0883 0.2411 0.042 Uiso 1 1 calc R . .
C83 C 0.7362(2) 0.9870(3) 0.23695(14) 0.0308(8) Uani 1 1 d . . .
H83 H 0.7151 0.9402 0.2621 0.037 Uiso 1 1 calc R . .
C84 C 0.80514(19) 0.9667(2) 0.21381(14) 0.0284(8) Uani 1 1 d . . .
C85 C 0.8352(2) 1.0376(3) 0.17817(15) 0.0342(9) Uani 1 1 d . . .
H85 H 0.8834 1.0265 0.1633 0.041 Uiso 1 1 calc R . .
C86 C 0.7967(2) 1.1244(3) 0.16363(15) 0.0355(9) Uani 1 1 d . . .
H86 H 0.8177 1.1718 0.1387 0.043 Uiso 1 1 calc R . .
N8 N 0.84314(16) 0.8750(2) 0.22428(13) 0.0308(7) Uani 1 1 d . . .
H8N H 0.836(2) 0.852(3) 0.2555(18) 0.056(14) Uiso 1 1 d . . .
C1T C 0.9716(3) 0.2961(4) 0.1464(3) 0.098(3) Uiso 0.639(5) 1 d PG A 1
C2T C 0.9497(3) 0.3816(5) 0.17480(19) 0.115(5) Uiso 0.639(5) 1 d PG A 1
H2T H 0.9517 0.3833 0.2153 0.138 Uiso 0.639(5) 1 calc PR A 1
C3T C 0.9249(3) 0.4644(4) 0.1440(3) 0.093(2) Uiso 0.639(5) 1 d PG A 1
H3T H 0.9099 0.5228 0.1635 0.111 Uiso 0.639(5) 1 calc PR A 1
C4T C 0.9220(3) 0.4619(4) 0.0848(2) 0.086(3) Uiso 0.639(5) 1 d PG A 1
H4T H 0.9050 0.5185 0.0638 0.103 Uiso 0.639(5) 1 calc PR A 1
C5T C 0.9439(4) 0.3764(5) 0.05636(19) 0.104(3) Uiso 0.639(5) 1 d PG A 1
H5T H 0.9419 0.3747 0.0159 0.124 Uiso 0.639(5) 1 calc PR A 1
C6T C 0.9687(4) 0.2935(4) 0.0871(3) 0.111(5) Uiso 0.639(5) 1 d PG A 1
H6T H 0.9837 0.2351 0.0677 0.133 Uiso 0.639(5) 1 calc PR A 1
C7T C 0.9995(5) 0.2284(6) 0.1870(4) 0.244(10) Uiso 0.639(5) 1 d PG A 1
H7T1 H 1.0508 0.2473 0.1989 0.365 Uiso 0.639(5) 1 calc PR A 1
H7T2 H 0.9998 0.1614 0.1704 0.365 Uiso 0.639(5) 1 calc PR A 1
H7T3 H 0.9676 0.2290 0.2201 0.365 Uiso 0.639(5) 1 calc PR A 1
C1T' C 0.9489(2) 0.3668(5) 0.1133(3) 0.098(3) Uiso 0.361(5) 1 d PG A 2
C2T' C 0.9796(2) 0.2819(6) 0.0895(3) 0.115(5) Uiso 0.361(5) 1 d PG A 2
H2T' H 0.9818 0.2759 0.0493 0.138 Uiso 0.361(5) 1 calc PR A 2
C3T' C 1.00701(17) 0.2057(6) 0.1246(3) 0.093(2) Uiso 0.361(5) 1 d PG A 2
H3T' H 1.0280 0.1477 0.1083 0.111 Uiso 0.361(5) 1 calc PR A 2
C4T' C 1.00376(16) 0.2144(6) 0.1834(3) 0.086(3) Uiso 0.361(5) 1 d PG A 2
H4T' H 1.0225 0.1624 0.2074 0.103 Uiso 0.361(5) 1 calc PR A 2
C5T' C 0.9731(2) 0.2994(6) 0.2072(3) 0.104(3) Uiso 0.361(5) 1 d PG A 2
H5T' H 0.9708 0.3053 0.2474 0.124 Uiso 0.361(5) 1 calc PR A 2
C6T' C 0.9456(2) 0.3755(5) 0.1722(3) 0.111(5) Uiso 0.361(5) 1 d PG A 2
H6T' H 0.9246 0.4336 0.1885 0.133 Uiso 0.361(5) 1 calc PR A 2
C7T' C 0.9252(3) 0.4551(5) 0.0845(4) 0.244(10) Uiso 0.361(5) 1 d PG A 2
H7T4 H 0.9630 0.4746 0.0573 0.365 Uiso 0.361(5) 1 calc PR A 2
H7T5 H 0.9190 0.5087 0.1123 0.365 Uiso 0.361(5) 1 calc PR A 2
H7T6 H 0.8773 0.4428 0.0640 0.365 Uiso 0.361(5) 1 calc PR A 2
C1U C 0.45939(14) 0.0880(2) 0.16469(13) 0.0714(14) Uani 1 1 d G . .
C2U C 0.40495(15) 0.1178(2) 0.12626(17) 0.104(2) Uani 1 1 d G . .
H2U H 0.3725 0.1712 0.1355 0.125 Uiso 1 1 calc R . .
C3U C 0.39641(18) 0.0710(3) 0.07369(15) 0.124(3) Uani 1 1 d G . .
H3U H 0.3585 0.0926 0.0470 0.148 Uiso 1 1 calc R . .
C4U C 0.4429(2) -0.0069(4) 0.06028(14) 0.121(3) Uani 1 1 d G . .
H4U H 0.4370 -0.0381 0.0241 0.146 Uiso 1 1 calc R . .
C5U C 0.49913(18) -0.0411(2) 0.09922(18) 0.119(3) Uani 1 1 d G . .
H5U H 0.5310 -0.0951 0.0900 0.143 Uiso 1 1 calc R . .
C6U C 0.50638(15) 0.0076(2) 0.15237(14) 0.0833(16) Uani 1 1 d G . .
H6U H 0.5432 -0.0141 0.1799 0.100 Uiso 1 1 calc R . .
C7U C 0.46951(18) 0.1406(4) 0.22210(16) 0.138(3) Uani 1 1 d G . .
H7U1 H 0.5182 0.1746 0.2241 0.206 Uiso 1 1 calc R . .
H7U2 H 0.4676 0.0914 0.2529 0.206 Uiso 1 1 calc R . .
H7U3 H 0.4293 0.1896 0.2262 0.206 Uiso 1 1 calc R . .

loop_
_atom_site_aniso_label
_atom_site_aniso_U_11
_atom_site_aniso_U_22
_atom_site_aniso_U_33
_atom_site_aniso_U_23
_atom_site_aniso_U_13
_atom_site_aniso_U_12
P1 0.0333(5) 0.0287(5) 0.0267(5) 0.0044(4) 0.0002(4) 0.0004(4)
N1 0.0329(16) 0.0348(18) 0.0257(16) 0.0074(13) 0.0018(13) -0.0008(14)
C1 0.033(2) 0.042(2) 0.037(2) 0.0024(18) 0.0062(17) 0.0040(18)
C11 0.045(3) 0.065(3) 0.078(3) -0.004(3) 0.011(2) 0.013(2)
C12 0.040(2) 0.072(3) 0.052(3) 0.012(2) 0.011(2) -0.009(2)
C13 0.032(2) 0.063(3) 0.045(2) 0.004(2) -0.0059(19) -0.003(2)
P2 0.0388(6) 0.0324(6) 0.0263(5) 0.0027(4) -0.0002(4) -0.0004(4)
N2 0.0359(17) 0.0330(17) 0.0294(17) 0.0048(14) -0.0038(14) -0.0039(14)
C2 0.035(2) 0.037(2) 0.040(2) 0.0012(18) -0.0040(18) -0.0065(18)
C21 0.042(2) 0.064(3) 0.055(3) 0.000(2) 0.004(2) -0.018(2)
C22 0.054(3) 0.044(3) 0.073(3) -0.006(2) -0.005(2) -0.010(2)
C23 0.051(3) 0.066(3) 0.057(3) 0.011(2) -0.017(2) -0.016(2)
N5 0.054(2) 0.0337(19) 0.0220(17) 0.0010(15) 0.0011(15) 0.0069(16)
C51 0.033(2) 0.037(2) 0.025(2) 0.0049(17) 0.0024(16) -0.0024(17)
C52 0.056(3) 0.025(2) 0.032(2) 0.0007(17) -0.0042(19) 0.0034(18)
C53 0.057(2) 0.028(2) 0.021(2) -0.0028(16) -0.0005(17) 0.0001(19)
C54 0.038(2) 0.033(2) 0.0176(18) -0.0001(16) 0.0034(15) 0.0021(17)
C55 0.042(2) 0.030(2) 0.028(2) 0.0027(17) 0.0008(17) 0.0070(17)
C56 0.040(2) 0.033(2) 0.0223(19) -0.0039(16) 0.0037(16) 0.0056(17)
O1 0.0608(17) 0.0319(14) 0.0209(13) 0.0009(11) 0.0037(12) 0.0139(13)
C61 0.045(2) 0.033(2) 0.0187(18) -0.0057(16) -0.0005(17) 0.0076(18)
C62 0.032(2) 0.040(2) 0.027(2) -0.0027(17) 0.0051(17) 0.0077(18)
C63 0.037(2) 0.036(2) 0.027(2) 0.0027(17) 0.0069(17) 0.0015(18)
C64 0.038(2) 0.030(2) 0.0149(17) 0.0013(15) -0.0008(15) 0.0014(17)
C65 0.033(2) 0.042(2) 0.0224(19) 0.0010(17) -0.0022(16) 0.0048(18)
C66 0.042(2) 0.029(2) 0.028(2) 0.0034(16) 0.0043(17) -0.0024(18)
N6 0.0407(19) 0.0371(19) 0.0227(17) 0.0095(15) 0.0060(15) 0.0032(16)
P3 0.0333(5) 0.0289(5) 0.0277(5) 0.0061(4) 0.0049(4) 0.0038(4)
N3 0.0309(16) 0.0343(17) 0.0284(16) 0.0035(13) 0.0003(13) -0.0013(14)
C3 0.032(2) 0.043(2) 0.040(2) -0.0027(19) -0.0019(17) -0.0015(18)
C31 0.070(4) 0.072(4) 0.277(10) -0.089(5) 0.038(5) -0.032(3)
C32 0.046(3) 0.144(5) 0.058(3) -0.004(3) 0.007(2) -0.043(3)
C33 0.043(3) 0.190(7) 0.116(5) 0.084(5) -0.035(3) -0.035(4)
P4 0.0390(6) 0.0286(5) 0.0241(5) 0.0015(4) 0.0020(4) 0.0013(4)
N4 0.0293(16) 0.0346(17) 0.0253(16) 0.0037(13) 0.0033(13) 0.0043(13)
C4 0.030(2) 0.048(2) 0.039(2) 0.0063(19) 0.0046(18) 0.0112(18)
C41 0.054(3) 0.054(3) 0.068(3) 0.007(2) 0.018(2) 0.023(2)
C42 0.031(2) 0.095(4) 0.050(3) 0.021(3) -0.004(2) 0.010(2)
C43 0.038(2) 0.066(3) 0.044(2) 0.012(2) 0.0138(19) -0.006(2)
N7 0.045(2) 0.0299(18) 0.0243(17) 0.0001(15) -0.0028(15) 0.0028(15)
C71 0.033(2) 0.031(2) 0.025(2) 0.0031(16) 0.0019(16) 0.0032(17)
C72 0.047(2) 0.035(2) 0.031(2) 0.0062(18) -0.0036(18) -0.0096(19)
C73 0.060(3) 0.041(2) 0.026(2) -0.0034(18) -0.0048(19) -0.004(2)
C74 0.044(2) 0.034(2) 0.026(2) 0.0005(17) 0.0035(18) 0.0121(19)
C75 0.051(2) 0.026(2) 0.034(2) 0.0016(17) 0.0063(19) 0.0024(18)
C76 0.044(2) 0.032(2) 0.026(2) 0.0004(17) 0.0000(17) -0.0036(18)
O2 0.0665(18) 0.0371(15) 0.0233(14) 0.0036(11) 0.0051(13) 0.0196(14)
C81 0.046(2) 0.027(2) 0.0181(18) -0.0052(16) -0.0035(17) 0.0090(18)
C82 0.044(2) 0.038(2) 0.025(2) -0.0008(18) 0.0107(17) 0.0011(19)
C83 0.043(2) 0.028(2) 0.0220(19) 0.0024(16) 0.0066(17) -0.0010(18)
C84 0.037(2) 0.026(2) 0.0214(18) -0.0021(16) -0.0040(16) -0.0036(17)
C85 0.032(2) 0.037(2) 0.033(2) 0.0006(18) 0.0043(17) -0.0025(18)
C86 0.050(2) 0.029(2) 0.028(2) 0.0033(16) 0.0042(18) 0.0013(19)
N8 0.0378(18) 0.0326(18) 0.0221(17) 0.0083(14) 0.0006(14) 0.0015(14)
C1U 0.049(3) 0.086(4) 0.079(4) -0.001(3) 0.004(3) -0.012(3)
C2U 0.056(4) 0.117(5) 0.137(6) 0.034(5) -0.014(4) -0.011(3)
C3U 0.125(6) 0.163(8) 0.083(5) 0.035(5) -0.012(4) -0.062(6)
C4U 0.120(6) 0.145(7) 0.101(5) -0.037(5) 0.042(5) -0.085(6)
C5U 0.086(5) 0.106(5) 0.168(8) -0.037(5) 0.053(5) -0.037(4)
C6U 0.060(3) 0.088(4) 0.102(5) -0.008(4) 0.003(3) -0.005(3)
C7U 0.105(5) 0.197(8) 0.112(6) -0.069(6) 0.020(4) -0.023(5)

loop_
_atom_type_symbol
_atom_type_description
_atom_type_scat_dispersion_real
_atom_type_scat_dispersion_imag
_atom_type_scat_source
C C 0.0033 0.0016 'International Tables Vol C Tables 4.2.6.8 and 6.1.1.4'
H H 0.0000 0.0000 'International Tables Vol C Tables 4.2.6.8 and 6.1.1.4'
N N 0.0061 0.0033 'International Tables Vol C Tables 4.2.6.8 and 6.1.1.4'
O O 0.0106 0.0060 'International Tables Vol C Tables 4.2.6.8 and 6.1.1.4'
P P 0.1023 0.0942 'International Tables Vol C Tables 4.2.6.8 and 6.1.1.4'

loop_
_geom_angle_atom_site_label_1
_geom_angle_atom_site_label_2
_geom_angle_atom_site_label_3
_geom_angle
_geom_angle_site_symmetry_1
_geom_angle_site_symmetry_3
_geom_angle_publ_flag
N8 P1 N1 105.80(15) . . ?
N8 P1 N2 106.49(15) . . ?
N1 P1 N2 80.15(14) . . ?
N8 P1 P2 120.71(11) . . ?
N1 P1 P2 40.85(10) . . ?
N2 P1 P2 41.12(10) . . ?
C1 N1 P2 124.2(2) . . ?
C1 N1 P1 126.7(2) . . ?
P2 N1 P1 98.11(15) . . ?
N1 C1 C12 107.3(3) . . ?
N1 C1 C11 111.1(3) . . ?
C12 C1 C11 111.1(3) . . ?
N1 C1 C13 107.9(3) . . ?
C12 C1 C13 109.4(3) . . ?
C11 C1 C13 110.0(3) . . ?
N5 P2 N1 104.62(15) . . ?
N5 P2 N2 104.27(15) . . ?
N1 P2 N2 80.49(13) . . ?
N5 P2 P1 118.53(12) . . ?
N1 P2 P1 41.04(9) . . ?
N2 P2 P1 41.28(10) . . ?
C2 N2 P2 125.0(2) . . ?
C2 N2 P1 127.4(2) . . ?
P2 N2 P1 97.60(15) . . ?
N2 C2 C21 108.7(3) . . ?
N2 C2 C23 107.8(3) . . ?
C21 C2 C23 110.6(3) . . ?
N2 C2 C22 110.3(3) . . ?
C21 C2 C22 109.6(3) . . ?
C23 C2 C22 109.9(3) . . ?
C51 N5 P2 127.2(3) . . ?
C56 C51 C52 118.0(3) . . ?
C56 C51 N5 120.7(3) . . ?
C52 C51 N5 121.3(3) . . ?
C53 C52 C51 120.6(3) . . ?
C54 C53 C52 120.3(3) . . ?
C53 C54 C55 120.0(3) . . ?
C53 C54 O1 115.5(3) . . ?
C55 C54 O1 124.4(3) . . ?
C54 C55 C56 119.6(3) . . ?
C51 C56 C55 121.4(3) . . ?
C61 O1 C54 118.0(2) . . ?
C66 C61 C62 120.8(3) . . ?
C66 C61 O1 121.4(3) . . ?
C62 C61 O1 117.7(3) . . ?
C63 C62 C61 119.4(3) . . ?
C62 C63 C64 121.2(3) . . ?
C65 C64 C63 118.4(3) . . ?
C65 C64 N6 120.2(3) . . ?
C63 C64 N6 121.3(3) . . ?
C64 C65 C66 120.8(3) . . ?
C61 C66 C65 119.2(3) . . ?
C64 N6 P3 124.1(2) . . ?
N6 P3 N4 104.21(16) . . ?
N6 P3 N3 107.34(15) . . ?
N4 P3 N3 80.51(13) . . ?
N6 P3 P4 119.77(12) . . ?
N4 P3 P4 41.22(10) . . ?
N3 P3 P4 40.91(9) . . ?
C3 N3 P4 126.0(2) . . ?
C3 N3 P3 126.9(2) . . ?
P4 N3 P3 97.58(14) . . ?
C33 C3 N3 108.7(3) . . ?
C33 C3 C32 109.8(4) . . ?
N3 C3 C32 110.0(3) . . ?
C33 C3 C31 111.4(5) . . ?
N3 C3 C31 108.9(3) . . ?
C32 C3 C31 108.2(5) . . ?
N7 P4 N3 106.08(15) . . ?
N7 P4 N4 103.85(15) . . ?
N3 P4 N4 81.05(13) . . ?
N7 P4 P3 118.84(12) . . ?
N3 P4 P3 41.51(10) . . ?
N4 P4 P3 41.17(9) . . ?
C4 N4 P3 124.8(2) . . ?
C4 N4 P4 123.5(2) . . ?
P3 N4 P4 97.61(14) . . ?
N4 C4 C41 110.9(3) . . ?
N4 C4 C43 106.6(3) . . ?
C41 C4 C43 111.2(3) . . ?
N4 C4 C42 108.2(3) . . ?
C41 C4 C42 110.6(3) . . ?
C43 C4 C42 109.3(3) . . ?
C71 N7 P4 123.5(3) . . ?
C76 C71 C72 118.0(3) . . ?
C76 C71 N7 121.4(3) . . ?
C72 C71 N7 120.5(3) . . ?
C71 C72 C73 121.0(3) . . ?
C74 C73 C72 119.6(4) . . ?
C73 C74 C75 121.2(3) . . ?
C73 C74 O2 118.6(3) . . ?
C75 C74 O2 120.1(3) . . ?
C74 C75 C76 118.9(3) . . ?
C71 C76 C75 121.4(3) . . ?
C81 O2 C74 115.8(2) . . ?
C82 C81 C86 120.9(3) . . ?
C82 C81 O2 118.0(3) . . ?
C86 C81 O2 121.0(3) . . ?
C81 C82 C83 119.6(3) . . ?
C84 C83 C82 121.2(3) . . ?
C85 C84 C83 117.9(3) . . ?
C85 C84 N8 120.4(3) . . ?
C83 C84 N8 121.7(3) . . ?
C84 C85 C86 121.7(3) . . ?
C81 C86 C85 118.6(3) . . ?
C84 N8 P1 126.7(2) . . ?
C2T C1T C6T 120.0 . . ?
C2T C1T C7T 107.9 . . ?
C6T C1T C7T 131.8 . . ?
C1T C2T C3T 120.0 . . ?
C2T C3T C4T 120.0 . . ?
C5T C4T C3T 120.0 . . ?
C4T C5T C6T 120.0 . . ?
C5T C6T C1T 120.0 . . ?
C2T' C1T' C6T' 120.0 . . ?
C2T' C1T' C7T' 127.3 . . ?
C6T' C1T' C7T' 112.4 . . ?
C3T' C2T' C1T' 120.0 . . ?
C2T' C3T' C4T' 120.0 . . ?
C5T' C4T' C3T' 120.0 . . ?
C4T' C5T' C6T' 120.0 . . ?
C5T' C6T' C1T' 120.0 . . ?
C2U C1U C6U 120.4 . . ?
C2U C1U C7U 120.5 . . ?
C6U C1U C7U 119.0 . . ?
C1U C2U C3U 120.6 . . ?
C4U C3U C2U 119.9 . . ?
C3U C4U C5U 121.3 . . ?
C4U C5U C6U 117.6 . . ?
C1U C6U C5U 120.2 . . ?

loop_
_geom_bond_atom_site_label_1
_geom_bond_atom_site_label_2
_geom_bond_distance
_geom_bond_site_symmetry_2
_geom_bond_publ_flag
P1 N8 1.696(3) . ?
P1 N1 1.720(3) . ?
P1 N2 1.726(3) . ?
P1 P2 2.5934(14) . ?
N1 C1 1.502(4) . ?
N1 P2 1.713(3) . ?
C1 C12 1.520(5) . ?
C1 C11 1.522(5) . ?
C1 C13 1.527(5) . ?
P2 N5 1.686(3) . ?
P2 N2 1.721(3) . ?
N2 C2 1.479(4) . ?
C2 C21 1.515(5) . ?
C2 C23 1.533(5) . ?
C2 C22 1.532(5) . ?
N5 C51 1.403(4) . ?
C51 C56 1.374(5) . ?
C51 C52 1.393(5) . ?
C52 C53 1.385(5) . ?
C53 C54 1.368(5) . ?
C54 C55 1.373(5) . ?
C54 O1 1.401(4) . ?
C55 C56 1.390(5) . ?
O1 C61 1.400(4) . ?
C61 C66 1.369(5) . ?
C61 C62 1.383(5) . ?
C62 C63 1.375(5) . ?
C63 C64 1.389(5) . ?
C64 C65 1.380(5) . ?
C64 N6 1.424(4) . ?
C65 C66 1.398(5) . ?
N6 P3 1.700(3) . ?
P3 N4 1.718(3) . ?
P3 N3 1.730(3) . ?
P3 P4 2.5871(13) . ?
N3 C3 1.487(4) . ?
N3 P4 1.709(3) . ?
C3 C33 1.477(6) . ?
C3 C32 1.497(6) . ?
C3 C31 1.505(6) . ?
P4 N7 1.702(3) . ?
P4 N4 1.720(3) . ?
N4 C4 1.495(4) . ?
C4 C41 1.522(5) . ?
C4 C43 1.530(5) . ?
C4 C42 1.533(5) . ?
N7 C71 1.409(4) . ?
C71 C76 1.381(5) . ?
C71 C72 1.384(5) . ?
C72 C73 1.381(5) . ?
C73 C74 1.361(5) . ?
C74 C75 1.370(5) . ?
C74 O2 1.413(4) . ?
C75 C76 1.385(5) . ?
O2 C81 1.406(4) . ?
C81 C82 1.368(5) . ?
C81 C86 1.388(5) . ?
C82 C83 1.388(5) . ?
C83 C84 1.388(5) . ?
C84 C85 1.387(5) . ?
C84 N8 1.423(4) . ?
C85 C86 1.389(5) . ?
C1T C2T 1.3900 . ?
C1T C6T 1.3900 . ?
C1T C7T 1.3958 . ?
C2T C3T 1.3900 . ?
C3T C4T 1.3900 . ?
C4T C5T 1.3900 . ?
C5T C6T 1.3900 . ?
C1T' C2T' 1.3900 . ?
C1T' C6T' 1.3900 . ?
C1T' C7T' 1.4213 . ?
C2T' C3T' 1.3900 . ?
C3T' C4T' 1.3900 . ?
C4T' C5T' 1.3900 . ?
C5T' C6T' 1.3900 . ?
C1U C2U 1.3617 . ?
C1U C6U 1.4021 . ?
C1U C7U 1.5266 . ?
C2U C3U 1.3886 . ?
C3U C4U 1.3776 . ?
C4U C5U 1.4093 . ?
C5U C6U 1.4108 . ?

loop_
_geom_hbond_atom_site_label_D
_geom_hbond_atom_site_label_H
_geom_hbond_atom_site_label_A
_geom_hbond_distance_DH
_geom_hbond_distance_HA
_geom_hbond_distance_DA
_geom_hbond_angle_DHA
_geom_hbond_site_symmetry_A
N6 H6N O1 0.81(3) 2.36(4) 3.159(4) 171(3) 2_654
N8 H8N O2 0.81(4) 2.40(4) 3.161(4) 158(4) 2_645

loop_
_geom_torsion_atom_site_label_1
_geom_torsion_atom_site_label_2
_geom_torsion_atom_site_label_3
_geom_torsion_atom_site_label_4
_geom_torsion
_geom_torsion_site_symmetry_1
_geom_torsion_site_symmetry_2
_geom_torsion_site_symmetry_3
_geom_torsion_site_symmetry_4
_geom_torsion_publ_flag
N8 P1 N1 C1 96.5(3) . . . . ?
N2 P1 N1 C1 -159.0(3) . . . . ?
P2 P1 N1 C1 -144.5(4) . . . . ?
N8 P1 N1 P2 -118.96(15) . . . . ?
N2 P1 N1 P2 -14.47(14) . . . . ?
P2 N1 C1 C12 50.2(4) . . . . ?
P1 N1 C1 C12 -173.8(3) . . . . ?
P2 N1 C1 C11 -71.4(4) . . . . ?
P1 N1 C1 C11 64.6(4) . . . . ?
P2 N1 C1 C13 168.0(3) . . . . ?
P1 N1 C1 C13 -56.0(4) . . . . ?
C1 N1 P2 N5 -97.3(3) . . . . ?
P1 N1 P2 N5 116.89(16) . . . . ?
C1 N1 P2 N2 160.3(3) . . . . ?
P1 N1 P2 N2 14.50(14) . . . . ?
C1 N1 P2 P1 145.8(3) . . . . ?
N8 P1 P2 N5 -0.91(19) . . . . ?
N1 P1 P2 N5 -79.2(2) . . . . ?
N2 P1 P2 N5 78.8(2) . . . . ?
N8 P1 P2 N1 78.30(19) . . . . ?
N2 P1 P2 N1 158.0(2) . . . . ?
N8 P1 P2 N2 -79.72(19) . . . . ?
N1 P1 P2 N2 -158.0(2) . . . . ?
N5 P2 N2 C2 95.4(3) . . . . ?
N1 P2 N2 C2 -161.8(3) . . . . ?
P1 P2 N2 C2 -147.4(3) . . . . ?
N5 P2 N2 P1 -117.22(16) . . . . ?
N1 P2 N2 P1 -14.43(14) . . . . ?
N8 P1 N2 C2 -95.7(3) . . . . ?
N1 P1 N2 C2 160.6(3) . . . . ?
P2 P1 N2 C2 146.2(4) . . . . ?
N8 P1 N2 P2 118.09(15) . . . . ?
N1 P1 N2 P2 14.39(14) . . . . ?
P2 N2 C2 C21 -164.4(3) . . . . ?
P1 N2 C2 C21 57.9(4) . . . . ?
P2 N2 C2 C23 -44.5(4) . . . . ?
P1 N2 C2 C23 177.8(3) . . . . ?
P2 N2 C2 C22 75.4(4) . . . . ?
P1 N2 C2 C22 -62.3(4) . . . . ?
N1 P2 N5 C51 141.0(3) . . . . ?
N2 P2 N5 C51 -135.3(3) . . . . ?
P1 P2 N5 C51 -177.2(3) . . . . ?
P2 N5 C51 C56 -175.7(3) . . . . ?
P2 N5 C51 C52 3.5(5) . . . . ?
C56 C51 C52 C53 -2.6(5) . . . . ?
N5 C51 C52 C53 178.3(3) . . . . ?
C51 C52 C53 C54 1.1(6) . . . . ?
C52 C53 C54 C55 0.9(5) . . . . ?
C52 C53 C54 O1 179.2(3) . . . . ?
C53 C54 C55 C56 -1.4(5) . . . . ?
O1 C54 C55 C56 -179.5(3) . . . . ?
C52 C51 C56 C55 2.1(5) . . . . ?
N5 C51 C56 C55 -178.8(3) . . . . ?
C54 C55 C56 C51 -0.1(5) . . . . ?
C53 C54 O1 C61 172.8(3) . . . . ?
C55 C54 O1 C61 -9.0(5) . . . . ?
C54 O1 C61 C66 -65.9(4) . . . . ?
C54 O1 C61 C62 117.5(3) . . . . ?
C66 C61 C62 C63 2.4(5) . . . . ?
O1 C61 C62 C63 179.0(3) . . . . ?
C61 C62 C63 C64 0.5(5) . . . . ?
C62 C63 C64 C65 -3.3(5) . . . . ?
C62 C63 C64 N6 174.9(3) . . . . ?
C63 C64 C65 C66 3.2(5) . . . . ?
N6 C64 C65 C66 -175.0(3) . . . . ?
C62 C61 C66 C65 -2.4(5) . . . . ?
O1 C61 C66 C65 -178.9(3) . . . . ?
C64 C65 C66 C61 -0.4(5) . . . . ?
C65 C64 N6 P3 74.1(4) . . . . ?
C63 C64 N6 P3 -104.1(3) . . . . ?
C64 N6 P3 N4 -57.1(3) . . . . ?
C64 N6 P3 N3 27.2(3) . . . . ?
C64 N6 P3 P4 -15.6(3) . . . . ?
N6 P3 N3 C3 96.9(3) . . . . ?
N4 P3 N3 C3 -161.1(3) . . . . ?
P4 P3 N3 C3 -147.4(4) . . . . ?
N6 P3 N3 P4 -115.72(16) . . . . ?
N4 P3 N3 P4 -13.68(14) . . . . ?
P4 N3 C3 C33 48.2(5) . . . . ?
P3 N3 C3 C33 -173.1(4) . . . . ?
P4 N3 C3 C32 168.3(3) . . . . ?
P3 N3 C3 C32 -53.0(5) . . . . ?
P4 N3 C3 C31 -73.3(5) . . . . ?
P3 N3 C3 C31 65.4(5) . . . . ?
C3 N3 P4 N7 -96.6(3) . . . . ?
P3 N3 P4 N7 115.58(16) . . . . ?
C3 N3 P4 N4 161.5(3) . . . . ?
P3 N3 P4 N4 13.65(14) . . . . ?
C3 N3 P4 P3 147.8(4) . . . . ?
N6 P3 P4 N7 0.54(19) . . . . ?
N4 P3 P4 N7 77.6(2) . . . . ?
N3 P3 P4 N7 -81.65(19) . . . . ?
N6 P3 P4 N3 82.19(19) . . . . ?
N4 P3 P4 N3 159.3(2) . . . . ?
N6 P3 P4 N4 -77.07(19) . . . . ?
N3 P3 P4 N4 -159.3(2) . . . . ?
N6 P3 N4 C4 -100.4(3) . . . . ?
N3 P3 N4 C4 154.0(3) . . . . ?
P4 P3 N4 C4 140.4(3) . . . . ?
N6 P3 N4 P4 119.22(15) . . . . ?
N3 P3 N4 P4 13.60(14) . . . . ?
N7 P4 N4 C4 100.7(3) . . . . ?
N3 P4 N4 C4 -154.8(3) . . . . ?
P3 P4 N4 C4 -141.1(3) . . . . ?
N7 P4 N4 P3 -118.22(15) . . . . ?
N3 P4 N4 P3 -13.74(14) . . . . ?
P3 N4 C4 C41 -68.9(4) . . . . ?
P4 N4 C4 C41 61.8(4) . . . . ?
P3 N4 C4 C43 169.9(3) . . . . ?
P4 N4 C4 C43 -59.4(4) . . . . ?
P3 N4 C4 C42 52.5(4) . . . . ?
P4 N4 C4 C42 -176.8(3) . . . . ?
N3 P4 N7 C71 139.8(3) . . . . ?
N4 P4 N7 C71 -135.7(3) . . . . ?
P3 P4 N7 C71 -177.2(2) . . . . ?
P4 N7 C71 C76 142.1(3) . . . . ?
P4 N7 C71 C72 -37.8(5) . . . . ?
C76 C71 C72 C73 -0.5(5) . . . . ?
N7 C71 C72 C73 179.5(3) . . . . ?
C71 C72 C73 C74 0.4(6) . . . . ?
C72 C73 C74 C75 0.1(6) . . . . ?
C72 C73 C74 O2 -176.7(3) . . . . ?
C73 C74 C75 C76 -0.4(5) . . . . ?
O2 C74 C75 C76 176.3(3) . . . . ?
C72 C71 C76 C75 0.1(5) . . . . ?
N7 C71 C76 C75 -179.8(3) . . . . ?
C74 C75 C76 C71 0.4(5) . . . . ?
C73 C74 O2 C81 -115.4(4) . . . . ?
C75 C74 O2 C81 67.7(4) . . . . ?
C74 O2 C81 C82 -140.7(3) . . . . ?
C74 O2 C81 C86 42.8(4) . . . . ?
C86 C81 C82 C83 -4.1(5) . . . . ?
O2 C81 C82 C83 179.4(3) . . . . ?
C81 C82 C83 C84 2.1(5) . . . . ?
C82 C83 C84 C85 1.3(5) . . . . ?
C82 C83 C84 N8 -176.4(3) . . . . ?
C83 C84 C85 C86 -2.9(5) . . . . ?
N8 C84 C85 C86 174.9(3) . . . . ?
C82 C81 C86 C85 2.6(5) . . . . ?
O2 C81 C86 C85 179.0(3) . . . . ?
C84 C85 C86 C81 1.0(5) . . . . ?
C85 C84 N8 P1 -62.5(4) . . . . ?
C83 C84 N8 P1 115.2(3) . . . . ?
N1 P1 N8 C84 55.5(3) . . . . ?
N2 P1 N8 C84 -28.6(3) . . . . ?
P2 P1 N8 C84 13.8(3) . . . . ?
C6T C1T C2T C3T 0.0 . . . . ?
C7T C1T C2T C3T 175.2 . . . . ?
C1T C2T C3T C4T 0.0 . . . . ?
C2T C3T C4T C5T 0.0 . . . . ?
C3T C4T C5T C6T 0.0 . . . . ?
C4T C5T C6T C1T 0.0 . . . . ?
C2T C1T C6T C5T 0.0 . . . . ?
C7T C1T C6T C5T -173.8 . . . . ?
C6T' C1T' C2T' C3T' 0.0 . . . . ?
C7T' C1T' C2T' C3T' 173.3 . . . . ?
C1T' C2T' C3T' C4T' 0.0 . . . . ?
C2T' C3T' C4T' C5T' 0.0 . . . . ?
C3T' C4T' C5T' C6T' 0.0 . . . . ?
C4T' C5T' C6T' C1T' 0.0 . . . . ?
C2T' C1T' C6T' C5T' 0.0 . . . . ?
C7T' C1T' C6T' C5T' -174.3 . . . . ?
C6U C1U C2U C3U -1.7 . . . . ?
C7U C1U C2U C3U 179.0 . . . . ?
C1U C2U C3U C4U 0.5 . . . . ?
C2U C3U C4U C5U 0.6 . . . . ?
C3U C4U C5U C6U -0.4 . . . . ?
C2U C1U C6U C5U 1.9 . . . . ?
C7U C1U C6U C5U -178.8 . . . . ?
C4U C5U C6U C1U -0.9 . . . . ?
